data_7222631
loop_
_publ_author_name
'Mudring, A.V.'
'Jansen, M.'

_publ_section_title
;
 Rb8 Al O4 Au3 = Rb5 Al O4 * 3(Rb Au) - ein Aluminat-Aurid
;
_journal_name_full
;
Zeitschrift fuer Naturforschung, Teil B. Anorganische Chemie, Organische 
Chemie (42,1987-)
;
_journal_page_first 433
_journal_page_last 436
_journal_volume 56
_journal_year 2001
_chemical_formula_sum 'Al Au3 O4 Rb8'
_chemical_name_systematic 'Rb5 (Al O4) (Rb Au)3'
_space_group_IT_number 19
_symmetry_space_group_name_Hall 'P 2ac 2ab'
_symmetry_space_group_name_H-M 'P 21 21 21'
_cell_angle_alpha 90
_cell_angle_beta 90
_cell_angle_gamma 90
_cell_formula_units_Z 4
_cell_length_a 10.4339
_cell_length_b 12.9674
_cell_length_c 13.2023
_cell_volume 1786.279
_citation_journal_id_ASTM ZNBSEN
_cod_data_source_file Mudring_ZNBSEN_2001_121.cif
_cod_data_source_block Al1Au3O4Rb8
_cod_original_cell_volume 1786.278
_cod_original_formula_sum 'Al1 Au3 O4 Rb8'
_cod_database_code 7222631

loop_
_symmetry_equiv_pos_as_xyz
x,y,z
-x+1/2,-y,z+1/2
x+1/2,-y+1/2,-z
-x,y+1/2,-z+1/2

loop_
_atom_site_label
_atom_site_type_symbol
_atom_site_fract_x
_atom_site_fract_y
_atom_site_fract_z
_atom_site_occupancy
_atom_site_U_iso_or_equiv
O4 O-2 0.034 0.858 0.345 1 0.0
Al1 Al+3 0.9455 0.7468 0.3621 1 0.0
Au3 Au-1 0.0217 0.0226 0.7191 1 0.0
O3 O-2 0.688 0.258 0.782 1 0.0
Rb7 Rb+1 0.6778 0.039 0.7303 1 0.0
Rb2 Rb+1 0.9012 0.9562 0.4903 1 0.0
O1 O-2 0.898 0.744 0.487 1 0.0
O2 O-2 0.548 0.866 0.666 1 0.0
Rb3 Rb+1 0.2301 0.248 0.818 1 0.0
Rb6 Rb+1 0.5138 0.7507 0.8636 1 0.0
Au2 Au-1 0.1916 0.1118 0.551 1 0.0
Au1 Au-1 0.1935 0.3409 0.5488 1 0.0
Rb4 Rb+1 0.4771 0.9517 0.4846 1 0.0
Rb1 Rb+1 0.3399 0.9711 0.7624 1 0.0
Rb5 Rb+1 0.1499 0.808 0.559 1 0.0
Rb8 Rb+1 0.888 0.2632 0.651 1 0.0
